data_4517981
loop_
_publ_author_name
'Astaf&#x2019;eva, Tatiana V.'
'Arsenyev, Maxim V.'
'Rumyantcev, Roman V.'
'Fukin, Georgy K.'
'Cherkasov, Vladimir K.'
'Poddel&#x2019;sky, Andrey I.'

_publ_section_title
;
 Imine-Based Catechols and o-Benzoquinones: Synthesis, Structure, and
 Features of Redox Behavior
;
_journal_name_full 'ACS Omega'
_journal_paper_doi 10.1021/acsomega.0c02277
_journal_year 2020
_chemical_formula_sum 'C21 H26 Br N O2'
_chemical_formula_weight 404.34
_space_group_crystal_system monoclinic
_space_group_IT_number 14
_space_group_name_Hall '-P 2yn'
_space_group_name_H-M_alt 'P 1 21/n 1'
_atom_sites_solution_hydrogens mixed
_atom_sites_solution_primary dual
_atom_sites_solution_secondary difmap
_audit_creation_method SHELXL-2014/7
_cell_angle_alpha 90
_cell_angle_beta 102.068(7)
_cell_angle_gamma 90
_cell_formula_units_Z 4
_cell_length_a 8.374(2)
_cell_length_b 16.994(3)
_cell_length_c 14.253(3)
_cell_measurement_reflns_used 9563
_cell_measurement_temperature 100(2)
_cell_measurement_theta_max 28.13
_cell_measurement_theta_min 2.61
_cell_volume 1983.5(7)
_computing_cell_refinement 'Bruker SAINT'
_computing_data_collection 'Bruker APEX2'
_computing_data_reduction 'Bruker SAINT'
_computing_structure_refinement 'SHELXL-2014/7 (Sheldrick, 2014)'
_computing_structure_solution 'SHELXL-2014/7 (Sheldrick, 2014)'
_diffrn_ambient_temperature 100(2)
_diffrn_measured_fraction_theta_full 0.993
_diffrn_measured_fraction_theta_max 0.994
_diffrn_measurement_device_type 'Bruker D8 Quest with CMOS Detector'
_diffrn_measurement_method '\w scans'
_diffrn_radiation_monochromator graphite
_diffrn_radiation_type MoK\a
_diffrn_radiation_wavelength 0.71073
_diffrn_reflns_av_R_equivalents 0.0375
_diffrn_reflns_av_unetI/netI 0.0286
_diffrn_reflns_Laue_measured_fraction_full 0.993
_diffrn_reflns_Laue_measured_fraction_max 0.994
_diffrn_reflns_limit_h_max 10
_diffrn_reflns_limit_h_min -10
_diffrn_reflns_limit_k_max 21
_diffrn_reflns_limit_k_min -21
_diffrn_reflns_limit_l_max 18
_diffrn_reflns_limit_l_min -18
_diffrn_reflns_number 20546
_diffrn_reflns_point_group_measured_fraction_full 0.993
_diffrn_reflns_point_group_measured_fraction_max 0.994
_diffrn_reflns_theta_full 25.242
_diffrn_reflns_theta_max 26.999
_diffrn_reflns_theta_min 2.608
_diffrn_source 'microfocus tube'
_exptl_absorpt_coefficient_mu 2.086
_exptl_absorpt_correction_T_max 0.5743
_exptl_absorpt_correction_T_min 0.3259
_exptl_absorpt_correction_type multi-scan
_exptl_absorpt_process_details SADABS-2012/1
_exptl_crystal_colour red
_exptl_crystal_density_diffrn 1.354
_exptl_crystal_description prism
_exptl_crystal_F_000 840
_exptl_crystal_size_max 0.600
_exptl_crystal_size_mid 0.340
_exptl_crystal_size_min 0.170
_refine_diff_density_max 0.726
_refine_diff_density_min -0.302
_refine_diff_density_rms 0.069
_refine_ls_extinction_method none
_refine_ls_goodness_of_fit_ref 1.043
_refine_ls_hydrogen_treatment mixed
_refine_ls_matrix_type full
_refine_ls_number_parameters 240
_refine_ls_number_reflns 4299
_refine_ls_number_restraints 0
_refine_ls_restrained_S_all 1.043
_refine_ls_R_factor_all 0.0375
_refine_ls_R_factor_gt 0.0299
_refine_ls_shift/su_max 0.000
_refine_ls_shift/su_mean 0.000
_refine_ls_structure_factor_coef Fsqd
_refine_ls_weighting_details 'w=1/[\s^2^(Fo^2^)+(0.0447P)^2^+0.4100P] where P=(Fo^2^+2Fc^2^)/3'
_refine_ls_weighting_scheme calc
_refine_ls_wR_factor_gt 0.0734
_refine_ls_wR_factor_ref 0.0762
_reflns_Friedel_coverage 0.000
_reflns_number_gt 3720
_reflns_number_total 4299
_reflns_threshold_expression 'I > 2\s(I)'
_cod_data_source_file ao0c02277_si_001.cif
_cod_data_source_block 10
_cod_original_cell_volume 1983.4(8)
_cod_original_sg_symbol_H-M 'P 21/n'
_cod_database_code 4517981
_shelx_shelxl_version_number 2014/7
_shelx_space_group_comment
;
The symmetry employed for this shelxl refinement is uniquely defined
by the following loop, which should always be used as a source of
symmetry information in preference to the above space-group names.
They are only intended as comments.
;
_shelx_estimated_absorpt_t_min 0.368
_shelx_estimated_absorpt_t_max 0.718

loop_
_space_group_symop_operation_xyz
'x, y, z'
'-x+1/2, y+1/2, -z+1/2'
'-x, -y, -z'
'x-1/2, -y-1/2, z-1/2'

loop_
_atom_site_label
_atom_site_type_symbol
_atom_site_fract_x
_atom_site_fract_y
_atom_site_fract_z
_atom_site_U_iso_or_equiv
_atom_site_adp_type
_atom_site_occupancy
_atom_site_site_symmetry_order
_atom_site_calc_flag
_atom_site_refinement_flags_posn
_atom_site_refinement_flags_adp
_atom_site_refinement_flags_occupancy
_atom_site_disorder_assembly
_atom_site_disorder_group
O1 O 0.85003(15) 0.44282(7) 0.47875(9) 0.0200(3) Uani 1 1 d . . . . .
H1 H 0.793(4) 0.4160(18) 0.425(2) 0.068(9) Uiso 1 1 d . . . . .
O2 O 0.98827(15) 0.49238(7) 0.65069(9) 0.0211(3) Uani 1 1 d . . . . .
H2 H 1.003(3) 0.4964(13) 0.6007(17) 0.032(7) Uiso 1 1 d . . . . .
Br1 Br 0.37633(2) 0.29622(2) -0.05041(2) 0.02775(8) Uani 1 1 d . . . . .
N1 N 0.62439(17) 0.38023(8) 0.36535(10) 0.0165(3) Uani 1 1 d . . . . .
C1 C 0.7703(2) 0.42637(9) 0.54878(12) 0.0153(3) Uani 1 1 d . . . . .
C2 C 0.84549(19) 0.45182(9) 0.64037(11) 0.0156(3) Uani 1 1 d . . . . .
C3 C 0.77601(19) 0.43525(9) 0.71766(11) 0.0144(3) Uani 1 1 d . . . . .
C4 C 0.62876(19) 0.39253(9) 0.69942(12) 0.0155(3) Uani 1 1 d . . . . .
H4A H 0.5811 0.3804 0.7526 0.019 Uiso 1 1 calc R U . . .
C5 C 0.54878(19) 0.36702(9) 0.61053(12) 0.0144(3) Uani 1 1 d . . . . .
C6 C 0.62079(18) 0.38582(9) 0.53135(11) 0.0144(3) Uani 1 1 d . . . . .
C7 C 0.8574(2) 0.46145(9) 0.81889(11) 0.0163(3) Uani 1 1 d . . . . .
C8 C 0.7583(2) 0.43730(11) 0.89237(12) 0.0225(4) Uani 1 1 d . . . . .
H8A H 0.6489 0.4605 0.8751 0.034 Uiso 1 1 calc R U . . .
H8B H 0.8129 0.4560 0.9560 0.034 Uiso 1 1 calc R U . . .
H8C H 0.7492 0.3798 0.8933 0.034 Uiso 1 1 calc R U . . .
C9 C 0.8741(2) 0.55104(10) 0.82276(13) 0.0215(4) Uani 1 1 d . . . . .
H9A H 0.7657 0.5751 0.8042 0.032 Uiso 1 1 calc R U . . .
H9B H 0.9422 0.5682 0.7784 0.032 Uiso 1 1 calc R U . . .
H9C H 0.9250 0.5673 0.8881 0.032 Uiso 1 1 calc R U . . .
C10 C 1.0269(2) 0.42364(10) 0.84765(13) 0.0217(4) Uani 1 1 d . . . . .
H10A H 1.0157 0.3662 0.8474 0.033 Uiso 1 1 calc R U . . .
H10B H 1.0798 0.4414 0.9121 0.033 Uiso 1 1 calc R U . . .
H10C H 1.0936 0.4391 0.8018 0.033 Uiso 1 1 calc R U . . .
C11 C 0.3915(2) 0.31783(10) 0.60009(12) 0.0163(3) Uani 1 1 d . . . . .
C12 C 0.3497(2) 0.30118(12) 0.69717(14) 0.0276(4) Uani 1 1 d . . . . .
H12A H 0.2513 0.2685 0.6882 0.041 Uiso 1 1 calc R U . . .
H12B H 0.3302 0.3510 0.7276 0.041 Uiso 1 1 calc R U . . .
H12C H 0.4408 0.2734 0.7382 0.041 Uiso 1 1 calc R U . . .
C13 C 0.2437(2) 0.36100(11) 0.54116(14) 0.0252(4) Uani 1 1 d . . . . .
H13A H 0.1450 0.3295 0.5394 0.038 Uiso 1 1 calc R U . . .
H13B H 0.2597 0.3690 0.4756 0.038 Uiso 1 1 calc R U . . .
H13C H 0.2317 0.4121 0.5707 0.038 Uiso 1 1 calc R U . . .
C14 C 0.4155(2) 0.23701(10) 0.55715(13) 0.0227(4) Uani 1 1 d . . . . .
H14A H 0.3154 0.2059 0.5517 0.034 Uiso 1 1 calc R U . . .
H14B H 0.5062 0.2096 0.5989 0.034 Uiso 1 1 calc R U . . .
H14C H 0.4402 0.2439 0.4934 0.034 Uiso 1 1 calc R U . . .
C15 C 0.5494(2) 0.36589(9) 0.43327(12) 0.0157(3) Uani 1 1 d . . . . .
H15A H 0.4449 0.3417 0.4187 0.019 Uiso 1 1 calc R U . . .
C16 C 0.55991(19) 0.35959(9) 0.26999(12) 0.0163(3) Uani 1 1 d . . . . .
C17 C 0.4571(2) 0.29551(9) 0.24405(13) 0.0177(3) Uani 1 1 d . . . . .
H17A H 0.4247 0.2646 0.2924 0.021 Uiso 1 1 calc R U . . .
C18 C 0.4018(2) 0.27647(10) 0.14881(12) 0.0187(3) Uani 1 1 d . . . . .
H18A H 0.3324 0.2323 0.1310 0.022 Uiso 1 1 calc R U . . .
C19 C 0.4489(2) 0.32261(11) 0.07985(12) 0.0192(3) Uani 1 1 d . . . . .
C20 C 0.5511(2) 0.38626(10) 0.10405(12) 0.0216(4) Uani 1 1 d . . . . .
H20A H 0.5823 0.4174 0.0555 0.026 Uiso 1 1 calc R U . . .
C21 C 0.6075(2) 0.40426(10) 0.19932(12) 0.0203(3) Uani 1 1 d . . . . .
H21A H 0.6795 0.4475 0.2167 0.024 Uiso 1 1 calc R U . . .

loop_
_atom_site_aniso_label
_atom_site_aniso_U_11
_atom_site_aniso_U_22
_atom_site_aniso_U_33
_atom_site_aniso_U_23
_atom_site_aniso_U_13
_atom_site_aniso_U_12
O1 0.0198(6) 0.0258(6) 0.0151(6) -0.0009(5) 0.0056(5) -0.0098(5)
O2 0.0189(6) 0.0289(7) 0.0159(6) -0.0037(5) 0.0047(5) -0.0116(5)
Br1 0.02796(12) 0.03836(13) 0.01443(10) -0.00461(7) -0.00131(7) 0.00612(8)
N1 0.0172(7) 0.0173(7) 0.0143(7) -0.0003(5) 0.0019(6) -0.0021(5)
C1 0.0166(7) 0.0149(7) 0.0150(7) 0.0022(6) 0.0047(6) -0.0010(6)
C2 0.0139(7) 0.0152(7) 0.0171(8) -0.0008(6) 0.0018(6) -0.0021(6)
C3 0.0153(7) 0.0127(7) 0.0144(7) -0.0001(6) 0.0014(6) 0.0007(6)
C4 0.0162(8) 0.0154(8) 0.0158(7) 0.0003(6) 0.0053(6) -0.0001(6)
C5 0.0128(7) 0.0131(7) 0.0172(8) 0.0004(6) 0.0029(6) 0.0007(6)
C6 0.0136(7) 0.0134(7) 0.0156(7) 0.0007(6) 0.0021(6) 0.0001(6)
C7 0.0167(8) 0.0164(8) 0.0149(8) -0.0021(6) 0.0009(6) -0.0012(6)
C8 0.0262(9) 0.0278(9) 0.0132(8) -0.0022(7) 0.0034(7) -0.0045(7)
C9 0.0247(9) 0.0179(8) 0.0212(9) -0.0035(7) 0.0032(7) -0.0010(7)
C10 0.0198(8) 0.0215(8) 0.0204(8) -0.0025(7) -0.0033(7) 0.0017(7)
C11 0.0131(7) 0.0197(8) 0.0166(8) -0.0018(6) 0.0038(6) -0.0041(6)
C12 0.0251(9) 0.0359(10) 0.0238(10) -0.0046(8) 0.0094(8) -0.0157(8)
C13 0.0141(8) 0.0293(10) 0.0318(10) -0.0020(8) 0.0040(8) 0.0002(7)
C14 0.0231(9) 0.0197(8) 0.0257(9) -0.0026(7) 0.0065(7) -0.0062(7)
C15 0.0147(7) 0.0142(7) 0.0176(8) 0.0004(6) 0.0020(6) -0.0017(6)
C16 0.0145(7) 0.0184(8) 0.0154(8) -0.0008(6) 0.0021(6) 0.0013(6)
C17 0.0176(8) 0.0171(8) 0.0186(8) 0.0002(6) 0.0044(7) 0.0016(6)
C18 0.0158(8) 0.0196(8) 0.0198(8) -0.0028(6) 0.0014(7) 0.0026(6)
C19 0.0181(8) 0.0258(9) 0.0127(8) -0.0037(6) 0.0004(7) 0.0059(7)
C20 0.0231(9) 0.0250(9) 0.0180(8) 0.0037(7) 0.0068(7) 0.0025(7)
C21 0.0190(8) 0.0212(8) 0.0211(8) 0.0000(7) 0.0049(7) -0.0030(7)

loop_
_atom_type_symbol
_atom_type_description
_atom_type_scat_dispersion_real
_atom_type_scat_dispersion_imag
_atom_type_scat_source
C C 0.0033 0.0016 'International Tables Vol C Tables 4.2.6.8 and 6.1.1.4'
H H 0.0000 0.0000 'International Tables Vol C Tables 4.2.6.8 and 6.1.1.4'
N N 0.0061 0.0033 'International Tables Vol C Tables 4.2.6.8 and 6.1.1.4'
O O 0.0106 0.0060 'International Tables Vol C Tables 4.2.6.8 and 6.1.1.4'
Br Br -0.2901 2.4595 'International Tables Vol C Tables 4.2.6.8 and 6.1.1.4'

loop_
_geom_angle_atom_site_label_1
_geom_angle_atom_site_label_2
_geom_angle_atom_site_label_3
_geom_angle
_geom_angle_site_symmetry_1
_geom_angle_site_symmetry_3
_geom_angle_publ_flag
C1 O1 H1 105.0(18) . . ?
C2 O2 H2 104.8(18) . . ?
C15 N1 C16 122.39(14) . . ?
O1 C1 C2 115.77(14) . . ?
O1 C1 C6 122.30(15) . . ?
C2 C1 C6 121.93(15) . . ?
O2 C2 C3 121.68(15) . . ?
O2 C2 C1 118.21(14) . . ?
C3 C2 C1 120.11(15) . . ?
C2 C3 C4 117.24(15) . . ?
C2 C3 C7 121.05(14) . . ?
C4 C3 C7 121.70(14) . . ?
C5 C4 C3 124.93(15) . . ?
C5 C4 H4A 117.5 . . ?
C3 C4 H4A 117.5 . . ?
C4 C5 C6 117.06(14) . . ?
C4 C5 C11 120.17(14) . . ?
C6 C5 C11 122.73(14) . . ?
C1 C6 C5 118.67(15) . . ?
C1 C6 C15 117.39(14) . . ?
C5 C6 C15 123.94(14) . . ?
C8 C7 C3 111.80(14) . . ?
C8 C7 C9 107.60(13) . . ?
C3 C7 C9 110.10(13) . . ?
C8 C7 C10 108.09(14) . . ?
C3 C7 C10 109.60(13) . . ?
C9 C7 C10 109.59(14) . . ?
C7 C8 H8A 109.5 . . ?
C7 C8 H8B 109.5 . . ?
H8A C8 H8B 109.5 . . ?
C7 C8 H8C 109.5 . . ?
H8A C8 H8C 109.5 . . ?
H8B C8 H8C 109.5 . . ?
C7 C9 H9A 109.5 . . ?
C7 C9 H9B 109.5 . . ?
H9A C9 H9B 109.5 . . ?
C7 C9 H9C 109.5 . . ?
H9A C9 H9C 109.5 . . ?
H9B C9 H9C 109.5 . . ?
C7 C10 H10A 109.5 . . ?
C7 C10 H10B 109.5 . . ?
H10A C10 H10B 109.5 . . ?
C7 C10 H10C 109.5 . . ?
H10A C10 H10C 109.5 . . ?
H10B C10 H10C 109.5 . . ?
C12 C11 C13 105.95(14) . . ?
C12 C11 C14 105.68(14) . . ?
C13 C11 C14 111.64(14) . . ?
C12 C11 C5 111.53(14) . . ?
C13 C11 C5 111.72(14) . . ?
C14 C11 C5 110.10(13) . . ?
C11 C12 H12A 109.5 . . ?
C11 C12 H12B 109.5 . . ?
H12A C12 H12B 109.5 . . ?
C11 C12 H12C 109.5 . . ?
H12A C12 H12C 109.5 . . ?
H12B C12 H12C 109.5 . . ?
C11 C13 H13A 109.5 . . ?
C11 C13 H13B 109.5 . . ?
H13A C13 H13B 109.5 . . ?
C11 C13 H13C 109.5 . . ?
H13A C13 H13C 109.5 . . ?
H13B C13 H13C 109.5 . . ?
C11 C14 H14A 109.5 . . ?
C11 C14 H14B 109.5 . . ?
H14A C14 H14B 109.5 . . ?
C11 C14 H14C 109.5 . . ?
H14A C14 H14C 109.5 . . ?
H14B C14 H14C 109.5 . . ?
N1 C15 C6 121.24(15) . . ?
N1 C15 H15A 119.4 . . ?
C6 C15 H15A 119.4 . . ?
C21 C16 C17 119.52(16) . . ?
C21 C16 N1 117.26(15) . . ?
C17 C16 N1 123.17(15) . . ?
C18 C17 C16 120.55(16) . . ?
C18 C17 H17A 119.7 . . ?
C16 C17 H17A 119.7 . . ?
C17 C18 C19 118.77(16) . . ?
C17 C18 H18A 120.6 . . ?
C19 C18 H18A 120.6 . . ?
C20 C19 C18 121.59(16) . . ?
C20 C19 Br1 119.31(13) . . ?
C18 C19 Br1 119.08(13) . . ?
C21 C20 C19 119.27(16) . . ?
C21 C20 H20A 120.4 . . ?
C19 C20 H20A 120.4 . . ?
C20 C21 C16 120.28(16) . . ?
C20 C21 H21A 119.9 . . ?
C16 C21 H21A 119.9 . . ?

loop_
_geom_bond_atom_site_label_1
_geom_bond_atom_site_label_2
_geom_bond_distance
_geom_bond_site_symmetry_2
_geom_bond_publ_flag
O1 C1 1.3411(19) . ?
O1 H1 0.93(3) . ?
O2 C2 1.3611(19) . ?
O2 H2 0.75(2) . ?
Br1 C19 1.8830(17) . ?
N1 C15 1.282(2) . ?
N1 C16 1.398(2) . ?
C1 C2 1.394(2) . ?
C1 C6 1.405(2) . ?
C2 C3 1.378(2) . ?
C3 C4 1.407(2) . ?
C3 C7 1.528(2) . ?
C4 C5 1.373(2) . ?
C4 H4A 0.9500 . ?
C5 C6 1.423(2) . ?
C5 C11 1.541(2) . ?
C6 C15 1.441(2) . ?
C7 C8 1.522(2) . ?
C7 C9 1.529(2) . ?
C7 C10 1.534(2) . ?
C8 H8A 0.9800 . ?
C8 H8B 0.9800 . ?
C8 H8C 0.9800 . ?
C9 H9A 0.9800 . ?
C9 H9B 0.9800 . ?
C9 H9C 0.9800 . ?
C10 H10A 0.9800 . ?
C10 H10B 0.9800 . ?
C10 H10C 0.9800 . ?
C11 C12 1.523(2) . ?
C11 C13 1.530(2) . ?
C11 C14 1.534(2) . ?
C12 H12A 0.9800 . ?
C12 H12B 0.9800 . ?
C12 H12C 0.9800 . ?
C13 H13A 0.9800 . ?
C13 H13B 0.9800 . ?
C13 H13C 0.9800 . ?
C14 H14A 0.9800 . ?
C14 H14B 0.9800 . ?
C14 H14C 0.9800 . ?
C15 H15A 0.9500 . ?
C16 C21 1.385(2) . ?
C16 C17 1.389(2) . ?
C17 C18 1.378(2) . ?
C17 H17A 0.9500 . ?
C18 C19 1.378(3) . ?
C18 H18A 0.9500 . ?
C19 C20 1.378(3) . ?
C20 C21 1.376(2) . ?
C20 H20A 0.9500 . ?
C21 H21A 0.9500 . ?

loop_
_geom_hbond_atom_site_label_D
_geom_hbond_atom_site_label_H
_geom_hbond_atom_site_label_A
_geom_hbond_distance_DH
_geom_hbond_distance_HA
_geom_hbond_distance_DA
_geom_hbond_angle_DHA
_geom_hbond_site_symmetry_A
O2 H2 O1 0.75(2) 2.13(2) 2.6208(18) 123(2) .
O1 H1 N1 0.93(3) 1.60(3) 2.4570(18) 150(3) .
O2 H2 O1 0.75(2) 2.11(2) 2.7376(17) 141(2) 3_766
